data_4126174
loop_
_publ_author_name
'Nguyen, Andy I.'
'Suess, Daniel L. M.'
'Darago, Lucy E.'
'Oyala, Paul H.'
'Levine, Daniel S.'
'Ziegler, Micah S.'
'Britt, R. David'
'Tilley, T. Don'

_publ_section_title
;
 Manganese-Cobalt Oxido Cubanes Relevant to Manganese-Doped Water
 Oxidation Catalysts.
;
_journal_issue 15
_journal_name_full 'Journal of the American Chemical Society'
_journal_page_first 5579
_journal_page_last 5587
_journal_paper_doi 10.1021/jacs.7b01792
_journal_volume 139
_journal_year 2017
_chemical_formula_moiety 'C28 H32 Co3 Mn N4 O12, F6 P, 2(C H2 Cl2)'
_chemical_formula_sum 'C30 H36 Cl4 Co3 F6 Mn N4 O12 P'
_chemical_formula_weight 1163.13
_chemical_name_common ain8159
_space_group_crystal_system monoclinic
_space_group_IT_number 15
_space_group_name_Hall '-C 2yc'
_space_group_name_H-M_alt 'C 1 2/c 1'
_symmetry_space_group_name_Hall '-C 2yc'
_symmetry_space_group_name_H-M 'C 1 2/c 1'
_atom_sites_solution_hydrogens geom
_atom_sites_solution_primary iterative
_atom_sites_solution_secondary difmap
_audit_creation_method SHELXL-2014/7
_cell_angle_alpha 90
_cell_angle_beta 99.341(9)
_cell_angle_gamma 90
_cell_formula_units_Z 4
_cell_length_a 11.348(5)
_cell_length_b 25.096(14)
_cell_length_c 15.243(7)
_cell_measurement_reflns_used 7885
_cell_measurement_temperature 100(2)
_cell_measurement_theta_max 25.47
_cell_measurement_theta_min 2.57
_cell_volume 4283(4)
_computing_cell_refinement 'SAINT V8.34A Bruker AXS'
_computing_data_collection 'Bruker APEX3 v. 2016.5-0'
_computing_data_reduction 'SAINT V8.34A Bruker AXS'
_computing_molecular_graphics ORTEP-32
_computing_publication_material WinGX
_computing_structure_refinement 'SHELXL-2014/7 (Sheldrick 2014)'
_computing_structure_solution 'SHELXT-2014/4 (Sheldrick 2014)'
_diffrn_ambient_temperature 100(2)
_diffrn_detector_area_resol_mean 8.366
_diffrn_measured_fraction_theta_full 0.999
_diffrn_measured_fraction_theta_max 0.855
_diffrn_measurement_device_type 'Bruker APEX-II CCD'
_diffrn_measurement_method 'phi and omega scans'
_diffrn_radiation_type MoK\a
_diffrn_radiation_wavelength 0.71073
_diffrn_reflns_av_R_equivalents 0.0433
_diffrn_reflns_av_unetI/netI 0.0275
_diffrn_reflns_Laue_measured_fraction_full 0.999
_diffrn_reflns_Laue_measured_fraction_max 0.855
_diffrn_reflns_limit_h_max 13
_diffrn_reflns_limit_h_min -13
_diffrn_reflns_limit_k_max 31
_diffrn_reflns_limit_k_min -32
_diffrn_reflns_limit_l_max 18
_diffrn_reflns_limit_l_min -18
_diffrn_reflns_number 74016
_diffrn_reflns_point_group_measured_fraction_full 0.999
_diffrn_reflns_point_group_measured_fraction_max 0.855
_diffrn_reflns_theta_full 25.000
_diffrn_reflns_theta_max 27.797
_diffrn_reflns_theta_min 1.623
_diffrn_source 'microfocus sealed tube'
_exptl_absorpt_coefficient_mu 1.804
_exptl_absorpt_correction_T_max 0.7453
_exptl_absorpt_correction_T_min 0.6502
_exptl_absorpt_correction_type multi-scan
_exptl_absorpt_process_details SADABS
_exptl_crystal_colour black
_exptl_crystal_density_diffrn 1.803
_exptl_crystal_description block
_exptl_crystal_F_000 2332
_exptl_crystal_size_max 0.100
_exptl_crystal_size_mid 0.100
_exptl_crystal_size_min 0.100
_refine_diff_density_max 1.753
_refine_diff_density_min -0.963
_refine_diff_density_rms 0.214
_refine_ls_extinction_method none
_refine_ls_goodness_of_fit_ref 1.060
_refine_ls_hydrogen_treatment constr
_refine_ls_matrix_type full
_refine_ls_number_parameters 280
_refine_ls_number_reflns 4328
_refine_ls_number_restraints 0
_refine_ls_restrained_S_all 1.060
_refine_ls_R_factor_all 0.0798
_refine_ls_R_factor_gt 0.0515
_refine_ls_shift/su_max 0.001
_refine_ls_shift/su_mean 0.000
_refine_ls_structure_factor_coef Fsqd
_refine_ls_weighting_details 'w=1/[\s^2^(Fo^2^)+(0.1250P)^2^+11.3786P] where P=(Fo^2^+2Fc^2^)/3'
_refine_ls_weighting_scheme calc
_refine_ls_wR_factor_gt 0.1333
_refine_ls_wR_factor_ref 0.1729
_reflns_Friedel_coverage 0.000
_reflns_number_gt 3621
_reflns_number_total 4328
_reflns_threshold_expression 'I > 2\s(I)'
_cod_data_source_file ja7b01792_si_003.cif
_cod_data_source_block shelx
_cod_original_cell_volume 4284(4)
_cod_database_code 4126174
_shelx_shelxl_version_number 2014/7
_shelx_space_group_comment
; 
The symmetry employed for this shelxl refinement is uniquely defined 
by the following loop, which should always be used as a source of 
symmetry information in preference to the above space-group names. 
They are only intended as comments. 
;
_shelx_estimated_absorpt_t_min 0.840
_shelx_estimated_absorpt_t_max 0.840

loop_
_space_group_symop_operation_xyz
'x, y, z'
'-x, y, -z+1/2'
'x+1/2, y+1/2, z'
'-x+1/2, y+1/2, -z+1/2'
'-x, -y, -z'
'x, -y, z-1/2'
'-x+1/2, -y+1/2, -z'
'x+1/2, -y+1/2, z-1/2'

loop_
_atom_site_label
_atom_site_type_symbol
_atom_site_fract_x
_atom_site_fract_y
_atom_site_fract_z
_atom_site_U_iso_or_equiv
_atom_site_adp_type
_atom_site_occupancy
_atom_site_site_symmetry_order
_atom_site_calc_flag
_atom_site_refinement_flags_posn
_atom_site_refinement_flags_adp
_atom_site_refinement_flags_occupancy
_atom_site_disorder_assembly
_atom_site_disorder_group
C1 C 0.7666(3) 0.67378(14) 0.4045(2) 0.0219(7) Uani 1 1 d . . . . .
C2 C 0.8858(3) 0.66995(17) 0.4647(3) 0.0305(9) Uani 1 1 d . . . . .
H2A H 0.9466 0.6579 0.4303 0.046 Uiso 1 1 calc R U . . .
H2B H 0.8802 0.6444 0.5125 0.046 Uiso 1 1 calc R U . . .
H2C H 0.9080 0.7050 0.4905 0.046 Uiso 1 1 calc R U . . .
C3 C 0.6779(3) 0.67633(14) 0.0810(2) 0.0207(7) Uani 1 1 d . . . . .
C4 C 0.7623(3) 0.67082(17) 0.0143(3) 0.0284(8) Uani 1 1 d . . . . .
H4A H 0.8178 0.7010 0.0203 0.043 Uiso 1 1 calc R U . . .
H4B H 0.7164 0.6703 -0.0460 0.043 Uiso 1 1 calc R U . . .
H4C H 0.8074 0.6375 0.0253 0.043 Uiso 1 1 calc R U . . .
C5 C 0.6231(4) 0.53191(15) 0.3717(3) 0.0269(8) Uani 1 1 d . . . . .
H5 H 0.6969 0.5484 0.3664 0.032 Uiso 1 1 calc R U . . .
C6 C 0.6210(4) 0.47708(17) 0.3887(3) 0.0330(9) Uani 1 1 d . . . . .
H6 H 0.6923 0.4567 0.3938 0.040 Uiso 1 1 calc R U . . .
C7 C 0.5132(4) 0.45273(16) 0.3980(3) 0.0311(9) Uani 1 1 d . . . . .
H7 H 0.5096 0.4157 0.4100 0.037 Uiso 1 1 calc R U . . .
C8 C 0.4104(4) 0.48449(16) 0.3891(3) 0.0293(9) Uani 1 1 d . . . . .
H8 H 0.3357 0.4692 0.3955 0.035 Uiso 1 1 calc R U . . .
C9 C 0.4183(3) 0.53826(15) 0.3711(2) 0.0254(8) Uani 1 1 d . . . . .
H9 H 0.3479 0.5594 0.3643 0.030 Uiso 1 1 calc R U . . .
C10 C 0.7018(3) 0.81655(15) 0.3219(2) 0.0230(8) Uani 1 1 d . . . . .
H10 H 0.7321 0.7959 0.3728 0.028 Uiso 1 1 calc R U . . .
C11 C 0.7155(4) 0.87147(16) 0.3262(3) 0.0290(8) Uani 1 1 d . . . . .
H11 H 0.7550 0.8880 0.3789 0.035 Uiso 1 1 calc R U . . .
C12 C 0.6706(4) 0.90199(15) 0.2518(3) 0.0285(9) Uani 1 1 d . . . . .
H12 H 0.6780 0.9397 0.2532 0.034 Uiso 1 1 calc R U . . .
C13 C 0.6145(3) 0.87613(15) 0.1752(2) 0.0256(8) Uani 1 1 d . . . . .
H13 H 0.5830 0.8959 0.1235 0.031 Uiso 1 1 calc R U . . .
C14 C 0.6056(3) 0.82103(15) 0.1762(2) 0.0215(7) Uani 1 1 d . . . . .
H14 H 0.5688 0.8034 0.1237 0.026 Uiso 1 1 calc R U . . .
C15 C 0.0000 0.5573(2) 0.2500 0.0299(12) Uani 1 2 d S T P . .
H15A H 0.0075 0.5341 0.3032 0.036 Uiso 0.5 1 calc R U P . .
H15B H -0.0075 0.5341 0.1968 0.036 Uiso 0.5 1 calc R U P . .
C16 C 0.0000 0.7513(3) 0.2500 0.0429(16) Uani 1 2 d S T P . .
H16A H -0.0710 0.7280 0.2475 0.051 Uiso 0.5 1 calc R U P . .
H16B H 0.0710 0.7280 0.2525 0.051 Uiso 0.5 1 calc R U P . .
N1 N 0.5235(3) 0.56173(13) 0.3628(2) 0.0214(6) Uani 1 1 d . . . . .
N2 N 0.6468(3) 0.79142(12) 0.24811(19) 0.0188(6) Uani 1 1 d . . . . .
O1 O 0.6072(2) 0.63840(10) 0.24651(16) 0.0175(5) Uani 1 1 d . . . . .
O2 O 0.5229(2) 0.71569(9) 0.33248(16) 0.0158(5) Uani 1 1 d . . . . .
O3 O 0.6792(2) 0.64709(10) 0.42568(17) 0.0211(5) Uani 1 1 d . . . . .
O4 O 0.7641(2) 0.70430(10) 0.33652(16) 0.0205(5) Uani 1 1 d . . . . .
O5 O 0.7130(2) 0.70658(10) 0.14785(16) 0.0204(5) Uani 1 1 d . . . . .
O6 O 0.4192(2) 0.64916(10) 0.43373(16) 0.0209(5) Uani 1 1 d . . . . .
F1 F 0.9491(2) 0.44388(9) 0.52926(16) 0.0360(6) Uani 1 1 d . . . . .
F2 F 0.9014(2) 0.49926(10) 0.41070(16) 0.0362(6) Uani 1 1 d . . . . .
F3 F 1.0916(2) 0.46886(10) 0.44756(18) 0.0393(6) Uani 1 1 d . . . . .
P1 P 1.0000 0.5000 0.5000 0.0235(3) Uani 1 2 d S . P . .
Cl1 Cl -0.13056(9) 0.59725(5) 0.24439(7) 0.0371(3) Uani 1 1 d . . . . .
Cl2 Cl 0.01532(12) 0.79081(6) 0.34860(11) 0.0609(4) Uani 1 1 d . . . . .
Co2 Co 0.62440(4) 0.71351(2) 0.24635(3) 0.01697(19) Uani 1 1 d . . . . .
Co1 Co 0.52546(4) 0.64112(2) 0.34502(3) 0.01606(19) Uani 0.5 1 d . . P A 1
Mn1 Mn 0.52546(4) 0.64112(2) 0.34502(3) 0.01606(19) Uani 0.5 1 d . . P A 2

loop_
_atom_site_aniso_label
_atom_site_aniso_U_11
_atom_site_aniso_U_22
_atom_site_aniso_U_33
_atom_site_aniso_U_23
_atom_site_aniso_U_13
_atom_site_aniso_U_12
C1 0.0220(18) 0.0177(17) 0.0247(17) -0.0022(14) -0.0005(14) 0.0031(14)
C2 0.0209(19) 0.036(2) 0.031(2) 0.0071(17) -0.0061(15) 0.0015(17)
C3 0.0188(17) 0.0186(17) 0.0244(17) 0.0045(14) 0.0023(13) 0.0057(14)
C4 0.025(2) 0.031(2) 0.031(2) -0.0019(16) 0.0097(16) 0.0020(16)
C5 0.028(2) 0.022(2) 0.031(2) 0.0024(15) 0.0085(16) 0.0025(15)
C6 0.036(2) 0.025(2) 0.040(2) 0.0009(17) 0.0108(18) 0.0066(17)
C7 0.038(2) 0.0170(18) 0.038(2) 0.0033(16) 0.0043(17) -0.0034(16)
C8 0.032(2) 0.022(2) 0.032(2) -0.0023(15) -0.0003(16) -0.0077(16)
C9 0.0219(19) 0.0219(19) 0.0308(19) -0.0001(15) -0.0002(15) -0.0026(15)
C10 0.0276(19) 0.0180(18) 0.0224(17) -0.0017(13) 0.0011(14) -0.0018(14)
C11 0.033(2) 0.0208(19) 0.032(2) -0.0017(16) 0.0020(16) -0.0042(16)
C12 0.034(2) 0.0163(19) 0.035(2) 0.0015(15) 0.0047(17) -0.0030(15)
C13 0.0273(19) 0.0240(19) 0.0259(19) 0.0048(15) 0.0050(15) 0.0004(16)
C14 0.0198(17) 0.0223(18) 0.0218(17) 0.0025(13) 0.0021(13) -0.0012(14)
C15 0.025(3) 0.034(3) 0.030(3) 0.000 0.005(2) 0.000
C16 0.022(3) 0.037(4) 0.068(5) 0.000 0.003(3) 0.000
N1 0.0221(16) 0.0212(16) 0.0204(14) 0.0035(11) 0.0022(12) -0.0002(12)
N2 0.0152(14) 0.0198(16) 0.0216(15) -0.0002(11) 0.0032(11) -0.0018(11)
O1 0.0165(12) 0.0158(13) 0.0200(13) 0.0002(8) 0.0023(9) 0.0001(9)
O2 0.0151(12) 0.0162(13) 0.0159(12) 0.0014(8) 0.0015(9) 0.0004(9)
O3 0.0219(13) 0.0194(13) 0.0213(12) 0.0018(9) 0.0012(10) 0.0004(10)
O4 0.0180(12) 0.0208(13) 0.0226(13) -0.0001(10) 0.0029(10) 0.0002(10)
O5 0.0163(12) 0.0223(13) 0.0233(13) 0.0024(10) 0.0052(10) 0.0016(10)
O6 0.0221(13) 0.0201(13) 0.0209(12) 0.0016(9) 0.0043(10) -0.0013(10)
F1 0.0469(15) 0.0254(12) 0.0347(12) 0.0014(10) 0.0039(10) -0.0096(11)
F2 0.0350(13) 0.0374(14) 0.0326(13) 0.0015(10) -0.0055(10) -0.0071(11)
F3 0.0368(14) 0.0360(14) 0.0471(15) -0.0098(11) 0.0129(11) 0.0030(11)
P1 0.0258(7) 0.0191(7) 0.0248(7) -0.0021(5) 0.0017(5) -0.0008(5)
Cl1 0.0283(5) 0.0451(7) 0.0371(6) -0.0025(4) 0.0031(4) 0.0105(4)
Cl2 0.0364(7) 0.0495(8) 0.0926(11) -0.0253(7) -0.0025(7) 0.0001(5)
Co2 0.0155(3) 0.0161(3) 0.0191(3) 0.00026(16) 0.0021(2) -0.00004(17)
Co1 0.0157(3) 0.0145(3) 0.0178(3) 0.00112(17) 0.0024(2) 0.00001(17)
Mn1 0.0157(3) 0.0145(3) 0.0178(3) 0.00112(17) 0.0024(2) 0.00001(17)

loop_
_atom_type_symbol
_atom_type_description
_atom_type_scat_dispersion_real
_atom_type_scat_dispersion_imag
_atom_type_scat_source
C C 0.0033 0.0016 'International Tables Vol C Tables 4.2.6.8 and 6.1.1.4'
H H 0.0000 0.0000 'International Tables Vol C Tables 4.2.6.8 and 6.1.1.4'
N N 0.0061 0.0033 'International Tables Vol C Tables 4.2.6.8 and 6.1.1.4'
O O 0.0106 0.0060 'International Tables Vol C Tables 4.2.6.8 and 6.1.1.4'
F F 0.0171 0.0103 'International Tables Vol C Tables 4.2.6.8 and 6.1.1.4'
P P 0.1023 0.0942 'International Tables Vol C Tables 4.2.6.8 and 6.1.1.4'
Cl Cl 0.1484 0.1585 'International Tables Vol C Tables 4.2.6.8 and 6.1.1.4'
Mn Mn 0.3368 0.7283 'International Tables Vol C Tables 4.2.6.8 and 6.1.1.4'
Co Co 0.3494 0.9721 'International Tables Vol C Tables 4.2.6.8 and 6.1.1.4'

loop_
_geom_angle_atom_site_label_1
_geom_angle_atom_site_label_2
_geom_angle_atom_site_label_3
_geom_angle
_geom_angle_site_symmetry_1
_geom_angle_site_symmetry_3
O3 C1 O4 126.7(3) . .
O3 C1 C2 117.9(3) . .
O4 C1 C2 115.4(3) . .
C1 C2 H2A 109.5 . .
C1 C2 H2B 109.5 . .
H2A C2 H2B 109.5 . .
C1 C2 H2C 109.5 . .
H2A C2 H2C 109.5 . .
H2B C2 H2C 109.5 . .
O5 C3 O6 126.9(3) . 2_655
O5 C3 C4 116.1(3) . .
O6 C3 C4 116.9(3) 2_655 .
C3 C4 H4A 109.5 . .
C3 C4 H4B 109.5 . .
H4A C4 H4B 109.5 . .
C3 C4 H4C 109.5 . .
H4A C4 H4C 109.5 . .
H4B C4 H4C 109.5 . .
N1 C5 C6 121.7(4) . .
N1 C5 H5 119.1 . .
C6 C5 H5 119.1 . .
C7 C6 C5 119.4(4) . .
C7 C6 H6 120.3 . .
C5 C6 H6 120.3 . .
C6 C7 C8 118.1(4) . .
C6 C7 H7 120.9 . .
C8 C7 H7 120.9 . .
C9 C8 C7 119.6(4) . .
C9 C8 H8 120.2 . .
C7 C8 H8 120.2 . .
N1 C9 C8 121.9(4) . .
N1 C9 H9 119.0 . .
C8 C9 H9 119.0 . .
N2 C10 C11 122.4(3) . .
N2 C10 H10 118.8 . .
C11 C10 H10 118.8 . .
C10 C11 C12 119.0(4) . .
C10 C11 H11 120.5 . .
C12 C11 H11 120.5 . .
C11 C12 C13 118.8(4) . .
C11 C12 H12 120.6 . .
C13 C12 H12 120.6 . .
C14 C13 C12 118.6(3) . .
C14 C13 H13 120.7 . .
C12 C13 H13 120.7 . .
N2 C14 C13 123.0(3) . .
N2 C14 H14 118.5 . .
C13 C14 H14 118.5 . .
Cl1 C15 Cl1 111.4(3) 2 .
Cl1 C15 H15A 109.3 2 .
Cl1 C15 H15A 109.3 . .
Cl1 C15 H15B 109.3 2 .
Cl1 C15 H15B 109.3 . .
H15A C15 H15B 108.0 . .
Cl2 C16 Cl2 112.5(4) . 2
Cl2 C16 H16A 109.1 . .
Cl2 C16 H16A 109.1 2 .
Cl2 C16 H16B 109.1 . .
Cl2 C16 H16B 109.1 2 .
H16A C16 H16B 107.8 . .
C5 N1 C9 119.2(3) . .
C5 N1 Mn1 122.5(3) . .
C9 N1 Mn1 118.1(3) . .
C5 N1 Co1 122.5(3) . .
C9 N1 Co1 118.1(3) . .
C14 N2 C10 118.3(3) . .
C14 N2 Co2 120.7(2) . .
C10 N2 Co2 121.0(2) . .
Co1 O1 Co1 98.68(12) 2_655 .
Mn1 O1 Mn1 98.68(12) 2_655 .
Mn1 O1 Co2 91.89(11) 2_655 .
Co1 O1 Co2 91.89(11) 2_655 .
Co1 O1 Co2 91.65(11) . .
Mn1 O1 Co2 91.65(11) . .
Mn1 O2 Co2 92.35(11) . .
Co1 O2 Co2 92.35(11) . .
Mn1 O2 Co2 91.90(10) . 2_655
Co1 O2 Co2 91.90(10) . 2_655
Co2 O2 Co2 97.67(11) . 2_655
C1 O3 Mn1 121.7(2) . .
C1 O3 Co1 121.7(2) . .
C1 O4 Co2 123.5(2) . .
C3 O5 Co2 122.3(2) . .
C3 O6 Co1 122.7(2) 2_655 .
C3 O6 Mn1 122.7(2) 2_655 .
F1 P1 F1 180.00(17) 5_766 .
F1 P1 F3 90.14(13) 5_766 5_766
F1 P1 F3 89.86(13) . 5_766
F1 P1 F3 89.86(13) 5_766 .
F1 P1 F3 90.14(13) . .
F3 P1 F3 180.00(15) 5_766 .
F1 P1 F2 89.59(13) 5_766 5_766
F1 P1 F2 90.41(13) . 5_766
F3 P1 F2 89.48(14) 5_766 5_766
F3 P1 F2 90.52(14) . 5_766
F1 P1 F2 90.41(13) 5_766 .
F1 P1 F2 89.59(13) . .
F3 P1 F2 90.52(14) 5_766 .
F3 P1 F2 89.48(14) . .
F2 P1 F2 180.0 5_766 .
O2 Co2 O2 82.23(12) . 2_655
O2 Co2 O1 87.33(10) . .
O2 Co2 O1 87.08(10) 2_655 .
O2 Co2 O4 91.80(11) . .
O2 Co2 O4 171.99(10) 2_655 .
O1 Co2 O4 87.30(11) . .
O2 Co2 O5 172.77(10) . .
O2 Co2 O5 91.50(11) 2_655 .
O1 Co2 O5 88.75(11) . .
O4 Co2 O5 94.08(11) . .
O2 Co2 N2 93.10(11) . .
O2 Co2 N2 94.52(11) 2_655 .
O1 Co2 N2 178.38(12) . .
O4 Co2 N2 91.12(11) . .
O5 Co2 N2 90.99(11) . .
O2 Co2 Mn1 88.52(8) . 2_655
O2 Co2 Mn1 43.84(7) 2_655 2_655
O1 Co2 Mn1 43.84(8) . 2_655
O4 Co2 Mn1 131.09(8) . 2_655
O5 Co2 Mn1 84.45(8) . 2_655
N2 Co2 Mn1 137.71(9) . 2_655
O2 Co2 Co1 88.52(8) . 2_655
O2 Co2 Co1 43.84(7) 2_655 2_655
O1 Co2 Co1 43.84(8) . 2_655
O4 Co2 Co1 131.09(8) . 2_655
O5 Co2 Co1 84.45(8) . 2_655
N2 Co2 Co1 137.71(9) . 2_655
O2 Co2 Mn1 43.80(7) . .
O2 Co2 Mn1 88.22(8) 2_655 .
O1 Co2 Mn1 44.10(8) . .
O4 Co2 Mn1 83.77(8) . .
O5 Co2 Mn1 132.82(8) . .
N2 Co2 Mn1 136.08(9) . .
Mn1 Co2 Mn1 63.60(4) 2_655 .
O2 Co2 Co1 43.80(7) . .
O2 Co2 Co1 88.22(8) 2_655 .
O1 Co2 Co1 44.10(8) . .
O4 Co2 Co1 83.77(8) . .
O5 Co2 Co1 132.82(8) . .
N2 Co2 Co1 136.08(9) . .
Co1 Co2 Co1 63.60(4) 2_655 .
O2 Co2 Co2 41.33(7) . 2_655
O2 Co2 Co2 41.00(8) 2_655 2_655
O1 Co2 Co2 84.09(8) . 2_655
O4 Co2 Co2 132.54(8) . 2_655
O5 Co2 Co2 132.13(8) . 2_655
N2 Co2 Co2 97.26(9) . 2_655
Mn1 Co2 Co2 58.44(2) 2_655 2_655
Co1 Co2 Co2 58.44(2) 2_655 2_655
Mn1 Co2 Co2 58.39(2) . 2_655
Co1 Co2 Co2 58.39(2) . 2_655
O1 Co1 O2 87.91(10) 2_655 .
O1 Co1 O1 81.17(12) 2_655 .
O2 Co1 O1 87.51(10) . .
O1 Co1 O6 90.41(11) 2_655 .
O2 Co1 O6 88.10(10) . .
O1 Co1 O6 170.64(10) . .
O1 Co1 O3 170.78(11) 2_655 .
O2 Co1 O3 89.15(10) . .
O1 Co1 O3 89.97(11) . .
O6 Co1 O3 98.23(12) . .
O1 Co1 N1 92.23(11) 2_655 .
O2 Co1 N1 177.40(11) . .
O1 Co1 N1 95.07(12) . .
O6 Co1 N1 89.31(12) . .
O3 Co1 N1 91.10(11) . .
O1 Co1 Co2 44.27(8) 2_655 2_655
O2 Co1 Co2 44.26(7) . 2_655
O1 Co1 Co2 87.94(8) . 2_655
O6 Co1 Co2 83.15(8) . 2_655
O3 Co1 Co2 133.41(8) . 2_655
N1 Co1 Co2 135.45(9) . 2_655
O1 Co1 Co2 88.09(8) 2_655 .
O2 Co1 Co2 43.85(8) . .
O1 Co1 Co2 44.24(8) . .
O6 Co1 Co2 131.94(8) . .
O3 Co1 Co2 83.74(8) . .
N1 Co1 Co2 138.75(9) . .
Co2 Co1 Co2 63.18(4) 2_655 .
O1 Co1 Co1 40.79(8) 2_655 2_655
O2 Co1 Co1 84.25(7) . 2_655
O1 Co1 Co1 40.54(8) . 2_655
O6 Co1 Co1 130.68(8) . 2_655
O3 Co1 Co1 130.16(8) . 2_655
N1 Co1 Co1 97.55(9) . 2_655
Co2 Co1 Co1 58.22(2) 2_655 2_655
Co2 Co1 Co1 58.18(2) . 2_655
O1 Mn1 O2 87.91(10) 2_655 .
O1 Mn1 O1 81.17(12) 2_655 .
O2 Mn1 O1 87.51(10) . .
O1 Mn1 O6 90.41(11) 2_655 .
O2 Mn1 O6 88.10(10) . .
O1 Mn1 O6 170.64(10) . .
O1 Mn1 O3 170.78(11) 2_655 .
O2 Mn1 O3 89.15(10) . .
O1 Mn1 O3 89.97(11) . .
O6 Mn1 O3 98.23(12) . .
O1 Mn1 N1 92.23(11) 2_655 .
O2 Mn1 N1 177.40(11) . .
O1 Mn1 N1 95.07(12) . .
O6 Mn1 N1 89.31(12) . .
O3 Mn1 N1 91.10(11) . .
O1 Mn1 Co2 44.27(8) 2_655 2_655
O2 Mn1 Co2 44.26(7) . 2_655
O1 Mn1 Co2 87.94(8) . 2_655
O6 Mn1 Co2 83.15(8) . 2_655
O3 Mn1 Co2 133.41(8) . 2_655
N1 Mn1 Co2 135.45(9) . 2_655
O1 Mn1 Co2 88.09(8) 2_655 .
O2 Mn1 Co2 43.85(8) . .
O1 Mn1 Co2 44.24(8) . .
O6 Mn1 Co2 131.94(8) . .
O3 Mn1 Co2 83.74(8) . .
N1 Mn1 Co2 138.75(9) . .
Co2 Mn1 Co2 63.18(4) 2_655 .
O1 Mn1 Mn1 40.79(8) 2_655 2_655
O2 Mn1 Mn1 84.25(7) . 2_655
O1 Mn1 Mn1 40.54(8) . 2_655
O6 Mn1 Mn1 130.68(8) . 2_655
O3 Mn1 Mn1 130.16(8) . 2_655
N1 Mn1 Mn1 97.55(9) . 2_655
Co2 Mn1 Mn1 58.22(2) 2_655 2_655
Co2 Mn1 Mn1 58.18(2) . 2_655

loop_
_geom_bond_atom_site_label_1
_geom_bond_atom_site_label_2
_geom_bond_distance
_geom_bond_site_symmetry_2
C1 O3 1.281(5) .
C1 O4 1.286(4) .
C1 C2 1.510(5) .
C2 H2A 0.9800 .
C2 H2B 0.9800 .
C2 H2C 0.9800 .
C3 O5 1.281(4) .
C3 O6 1.284(5) 2_655
C3 C4 1.512(5) .
C4 H4A 0.9800 .
C4 H4B 0.9800 .
C4 H4C 0.9800 .
C5 N1 1.344(5) .
C5 C6 1.401(6) .
C5 H5 0.9500 .
C6 C7 1.395(6) .
C6 H6 0.9500 .
C7 C8 1.401(6) .
C7 H7 0.9500 .
C8 C9 1.383(6) .
C8 H8 0.9500 .
C9 N1 1.356(5) .
C9 H9 0.9500 .
C10 N2 1.351(5) .
C10 C11 1.388(5) .
C10 H10 0.9500 .
C11 C12 1.394(6) .
C11 H11 0.9500 .
C12 C13 1.396(6) .
C12 H12 0.9500 .
C13 C14 1.387(5) .
C13 H13 0.9500 .
C14 N2 1.344(5) .
C14 H14 0.9500 .
C15 Cl1 1.779(4) 2
C15 Cl1 1.779(4) .
C15 H15A 0.9900 .
C15 H15B 0.9900 .
C16 Cl2 1.786(4) .
C16 Cl2 1.786(4) 2
C16 H16A 0.9900 .
C16 H16B 0.9900 .
N1 Mn1 2.011(3) .
N1 Co1 2.011(3) .
N2 Co2 1.971(3) .
O1 Mn1 1.881(3) 2_655
O1 Co1 1.881(3) 2_655
O1 Co1 1.890(3) .
O1 Mn1 1.890(3) .
O1 Co2 1.895(3) .
O2 Mn1 1.881(3) .
O2 Co1 1.881(3) .
O2 Co2 1.882(3) .
O2 Co2 1.895(2) 2_655
O3 Mn1 1.970(3) .
O3 Co1 1.970(3) .
O4 Co2 1.936(3) .
O5 Co2 1.946(3) .
O6 C3 1.284(5) 2_655
O6 Co1 1.963(3) .
O6 Mn1 1.963(3) .
F1 P1 1.612(2) .
F2 P1 1.616(2) .
F3 P1 1.613(2) .
P1 F1 1.612(2) 5_766
P1 F3 1.612(2) 5_766
P1 F2 1.616(2) 5_766
Co2 O2 1.895(2) 2_655
Co2 Mn1 2.7136(11) 2_655
Co2 Co1 2.7136(11) 2_655
Co2 Mn1 2.7150(11) .
Co2 Co1 2.7150(11) .
Co2 Co2 2.8435(16) 2_655
Co1 O1 1.881(3) 2_655
Co1 Co2 2.7136(11) 2_655
Co1 Co1 2.8606(16) 2_655
Mn1 O1 1.881(3) 2_655
Mn1 Co2 2.7136(11) 2_655
Mn1 Mn1 2.8606(16) 2_655
